data_7215966
loop_
_publ_author_name
'Nagaraja, C. M.'
'Ugale, Bharat'
'Chanthapally, Anjana'

_publ_section_title
;
 Construction of 2D interwoven and 3D interpenetrated metal--organic
 frameworks of Zn(ii) by varying N,N&#x2032;-donor spacers
;
_journal_issue 22
_journal_name_full CrystEngComm
_journal_page_first 4805
_journal_paper_doi 10.1039/c3ce42454e
_journal_volume 16
_journal_year 2014
_chemical_formula_moiety 'C20 H18 N4 O4 Zn'
_chemical_formula_sum 'C20 H18 N4 O4 Zn'
_chemical_formula_weight 443.75
_chemical_name_systematic
;
 ?
;
_space_group_IT_number 15
_symmetry_cell_setting monoclinic
_symmetry_space_group_name_Hall '-C 2yc'
_symmetry_space_group_name_H-M 'C 1 2/c 1'
_atom_sites_solution_hydrogens geom
_atom_sites_solution_primary direct
_atom_sites_solution_secondary difmap
_audit_creation_method SHELXL-97
_cell_angle_alpha 90.000(5)
_cell_angle_beta 107.704(5)
_cell_angle_gamma 90.000(5)
_cell_formula_units_Z 4
_cell_length_a 16.000(5)
_cell_length_b 5.452(5)
_cell_length_c 22.025(5)
_cell_measurement_temperature 293(2)
_cell_measurement_theta_max 28.4
_cell_measurement_theta_min 2.7
_cell_volume 1830.3(18)
_computing_cell_refinement 'APEX2 (Bruker, 2010); SAINT (Bruker, 2009)'
_computing_data_collection 'APEX2 (Bruker, 2010)'
_computing_data_reduction 'SAINT (Bruker, 2009);XPREP(Sheldrick,2008)'
_computing_structure_refinement 'SHELXL-97 (Sheldrick, 1997)'
_computing_structure_solution 'SHELXS-97 (Sheldrick, 2008)'
_diffrn_ambient_temperature 293(2)
_diffrn_measured_fraction_theta_full 0.998
_diffrn_measured_fraction_theta_max 0.998
_diffrn_radiation_monochromator graphite
_diffrn_radiation_source 'fine-focus sealed tube'
_diffrn_radiation_type MoK\a
_diffrn_radiation_wavelength 0.71073
_diffrn_reflns_av_R_equivalents 0.0224
_diffrn_reflns_av_sigmaI/netI 0.0144
_diffrn_reflns_limit_h_max 21
_diffrn_reflns_limit_h_min -21
_diffrn_reflns_limit_k_max 7
_diffrn_reflns_limit_k_min -7
_diffrn_reflns_limit_l_max 28
_diffrn_reflns_limit_l_min -29
_diffrn_reflns_number 15873
_diffrn_reflns_theta_full 28.36
_diffrn_reflns_theta_max 28.36
_diffrn_reflns_theta_min 2.67
_exptl_absorpt_coefficient_mu 1.379
_exptl_absorpt_correction_T_max 0.7456
_exptl_absorpt_correction_T_min 0.5516
_exptl_absorpt_correction_type empirical
_exptl_absorpt_process_details sadabs
_exptl_crystal_colour colourless
_exptl_crystal_density_diffrn 1.610
_exptl_crystal_density_method 'not measured'
_exptl_crystal_description block
_exptl_crystal_F_000 912
_exptl_crystal_size_max 0.36
_exptl_crystal_size_mid 0.30
_exptl_crystal_size_min 0.24
_refine_diff_density_max 0.429
_refine_diff_density_min -0.179
_refine_diff_density_rms 0.063
_refine_ls_extinction_method none
_refine_ls_goodness_of_fit_ref 1.089
_refine_ls_hydrogen_treatment mixed
_refine_ls_matrix_type full
_refine_ls_number_parameters 140
_refine_ls_number_reflns 2292
_refine_ls_number_restraints 0
_refine_ls_restrained_S_all 1.089
_refine_ls_R_factor_all 0.0230
_refine_ls_R_factor_gt 0.0227
_refine_ls_shift/su_max 0.000
_refine_ls_shift/su_mean 0.000
_refine_ls_structure_factor_coef Fsqd
_refine_ls_weighting_details 'calc w=1/[\s^2^(Fo^2^)+(0.0322P)^2^+1.9480P] where P=(Fo^2^+2Fc^2^)/3'
_refine_ls_weighting_scheme calc
_refine_ls_wR_factor_gt 0.0600
_refine_ls_wR_factor_ref 0.0602
_reflns_number_gt 2248
_reflns_number_total 2292
_reflns_threshold_expression >2sigma(I)
_cod_data_source_file c3ce42454e.txt
_cod_data_source_block 3bpdh
_cod_depositor_comments
;
The following automatic conversions were performed:

'_symmetry_cell_setting' value 'Monoclinic' changed to 'monoclinic'
according to
/usr/data/users/saulius/crontab/automatic-downloads/rss-feeds/RSC/lib/dictionaries/cif_core.dic
dictionary named 'cif_core.dic' version 2.4.2 from 2011-04-26.

Automatic conversion script
Id: cif_fix_values 2281 2013-09-26 08:29:07Z andrius 
;
_cod_original_sg_symbol_H-M C2/c
_cod_database_code 7215966

loop_
_symmetry_equiv_pos_as_xyz
'x, y, z'
'-x, y, -z+1/2'
'x+1/2, y+1/2, z'
'-x+1/2, y+1/2, -z+1/2'
'-x, -y, -z'
'x, -y, z-1/2'
'-x+1/2, -y+1/2, -z'
'x+1/2, -y+1/2, z-1/2'

loop_
_atom_site_label
_atom_site_type_symbol
_atom_site_fract_x
_atom_site_fract_y
_atom_site_fract_z
_atom_site_U_iso_or_equiv
_atom_site_adp_type
_atom_site_occupancy
_atom_site_symmetry_multiplicity
_atom_site_calc_flag
_atom_site_refinement_flags
Zn1 Zn 0.5000 0.09087(3) 0.7500 0.01256(7) Uani 1 2 d S
C4 C 0.38147(8) -0.3095(2) 0.76446(6) 0.0167(2) Uani 1 1 d .
H4 H 0.4117 -0.2911 0.8075 0.020 Uiso 1 1 calc R
O1 O 0.51988(6) 0.31114(18) 0.82178(4) 0.01923(19) Uani 1 1 d .
O2 O 0.46796(9) 0.0447(2) 0.87783(5) 0.0335(3) Uani 1 1 d .
C6 C 0.27689(8) -0.5281(2) 0.68155(6) 0.0188(2) Uani 1 1 d .
H6 H 0.2365 -0.6547 0.6681 0.023 Uiso 1 1 calc R
N1 N 0.39714(7) -0.1512(2) 0.72253(5) 0.0152(2) Uani 1 1 d .
C5 C 0.32179(8) -0.4993(3) 0.74563(6) 0.0194(2) Uani 1 1 d .
H5 H 0.3120 -0.6062 0.7756 0.023 Uiso 1 1 calc R
N2 N 0.27054(8) -0.2337(2) 0.53266(5) 0.0227(2) Uani 1 1 d .
C9 C 0.24857(8) -0.3935(2) 0.56777(6) 0.0171(2) Uani 1 1 d .
C7 C 0.29255(8) -0.3662(2) 0.63733(6) 0.0158(2) Uani 1 1 d .
C1 C 0.49699(8) 0.2474(2) 0.87087(6) 0.0165(2) Uani 1 1 d .
C8 C 0.35377(8) -0.1799(2) 0.66040(6) 0.0163(2) Uani 1 1 d .
H8 H 0.3650 -0.0707 0.6314 0.020 Uiso 1 1 calc R
C3 C 0.49326(8) 0.4066(2) 0.97569(6) 0.0166(2) Uani 1 1 d .
C2 C 0.51006(8) 0.4417(2) 0.92045(6) 0.0169(2) Uani 1 1 d .
C10 C 0.18518(10) -0.5999(3) 0.54569(7) 0.0238(3) Uani 1 1 d .
H10A H 0.1618 -0.5959 0.5001 0.036 Uiso 1 1 calc R
H10B H 0.1382 -0.5834 0.5641 0.036 Uiso 1 1 calc R
H10C H 0.2148 -0.7531 0.5588 0.036 Uiso 1 1 calc R
H1 H 0.5297(13) 0.592(3) 0.9105(10) 0.029(5) Uiso 1 1 d .
H2 H 0.4727(11) 0.253(4) 0.9849(8) 0.025(4) Uiso 1 1 d .

loop_
_atom_site_aniso_label
_atom_site_aniso_U_11
_atom_site_aniso_U_22
_atom_site_aniso_U_33
_atom_site_aniso_U_23
_atom_site_aniso_U_13
_atom_site_aniso_U_12
Zn1 0.01600(11) 0.01342(11) 0.00757(10) 0.000 0.00256(7) 0.000
C4 0.0191(5) 0.0181(6) 0.0121(5) 0.0005(4) 0.0035(4) 0.0016(5)
O1 0.0269(5) 0.0205(4) 0.0114(4) -0.0036(3) 0.0074(3) -0.0017(4)
O2 0.0595(8) 0.0231(5) 0.0249(5) -0.0096(4) 0.0232(5) -0.0141(5)
C6 0.0197(6) 0.0187(6) 0.0178(6) -0.0012(5) 0.0054(5) -0.0037(5)
N1 0.0158(5) 0.0162(5) 0.0124(5) -0.0004(4) 0.0027(4) 0.0000(4)
C5 0.0233(6) 0.0198(6) 0.0157(6) 0.0025(5) 0.0068(5) -0.0022(5)
N2 0.0271(6) 0.0254(6) 0.0112(5) -0.0012(4) -0.0009(4) -0.0077(5)
C9 0.0158(5) 0.0195(6) 0.0143(5) -0.0026(4) 0.0022(4) -0.0012(4)
C7 0.0154(5) 0.0184(5) 0.0128(5) -0.0015(4) 0.0031(4) -0.0002(4)
C1 0.0198(5) 0.0182(6) 0.0109(5) -0.0025(4) 0.0038(4) 0.0022(4)
C8 0.0180(5) 0.0181(6) 0.0119(5) 0.0004(4) 0.0033(4) -0.0011(4)
C3 0.0207(6) 0.0162(6) 0.0126(5) -0.0019(4) 0.0044(4) 0.0008(4)
C2 0.0227(6) 0.0156(5) 0.0122(5) -0.0020(4) 0.0050(4) 0.0002(4)
C10 0.0268(6) 0.0272(7) 0.0161(6) -0.0040(5) 0.0044(5) -0.0111(5)

loop_
_atom_type_symbol
_atom_type_description
_atom_type_scat_dispersion_real
_atom_type_scat_dispersion_imag
_atom_type_scat_source
C C 0.0033 0.0016 'International Tables Vol C Tables 4.2.6.8 and 6.1.1.4'
H H 0.0000 0.0000 'International Tables Vol C Tables 4.2.6.8 and 6.1.1.4'
N N 0.0061 0.0033 'International Tables Vol C Tables 4.2.6.8 and 6.1.1.4'
O O 0.0106 0.0060 'International Tables Vol C Tables 4.2.6.8 and 6.1.1.4'
Zn Zn 0.2839 1.4301 'International Tables Vol C Tables 4.2.6.8 and 6.1.1.4'

loop_
_geom_angle_atom_site_label_1
_geom_angle_atom_site_label_2
_geom_angle_atom_site_label_3
_geom_angle
_geom_angle_site_symmetry_1
_geom_angle_site_symmetry_3
O1 Zn1 O1 103.19(8) . 2_656
O1 Zn1 N1 123.95(5) . .
O1 Zn1 N1 103.93(5) 2_656 .
O1 Zn1 N1 103.93(5) . 2_656
O1 Zn1 N1 123.95(5) 2_656 2_656
N1 Zn1 N1 99.95(8) . 2_656
N1 C4 C5 122.08(11) . .
C1 O1 Zn1 120.00(9) . .
C5 C6 C7 119.55(12) . .
C8 N1 C4 118.67(11) . .
C8 N1 Zn1 119.69(9) . .
C4 N1 Zn1 120.77(9) . .
C4 C5 C6 119.18(12) . .
C9 N2 N2 113.83(14) . 7_546
N2 C9 C7 114.99(11) . .
N2 C9 C10 126.79(12) . .
C7 C9 C10 118.21(11) . .
C6 C7 C8 117.55(12) . .
C6 C7 C9 121.88(12) . .
C8 C7 C9 120.54(11) . .
O2 C1 O1 124.21(11) . .
O2 C1 C2 121.55(12) . .
O1 C1 C2 114.23(12) . .
N1 C8 C7 122.97(11) . .
C2 C3 C3 123.15(15) . 5_667
C3 C2 C1 122.87(12) . .

loop_
_geom_bond_atom_site_label_1
_geom_bond_atom_site_label_2
_geom_bond_distance
_geom_bond_site_symmetry_2
Zn1 O1 1.9332(12) .
Zn1 O1 1.9332(12) 2_656
Zn1 N1 2.0521(14) .
Zn1 N1 2.0521(14) 2_656
C4 N1 1.3422(17) .
C4 C5 1.383(2) .
O1 C1 1.2901(15) .
O2 C1 1.2262(19) .
C6 C5 1.3841(17) .
C6 C7 1.3923(18) .
N1 C8 1.3421(15) .
N2 C9 1.2832(18) .
N2 N2 1.400(2) 7_546
C9 C7 1.4863(17) .
C9 C10 1.4937(19) .
C7 C8 1.3953(18) .
C1 C2 1.4898(18) .
C3 C2 1.3373(17) .
C3 C3 1.446(2) 5_667
